data_1576749
loop_
_publ_author_name
'Qi, Jun-Chao'
'Chen, Xiao-Gang'
'Wang, Zhen-Yu'
'Tang, Yuan-Yuan'
'Song, Xian-Jiang'
'Qin, Yan'
'Lv, Hui-Peng'
'Xiong, Ren-Gen'
'Liao, Wei-Qiang'

_publ_section_title
;
 Organic-inorganic perovskite ferroelectric catalytic selective alkyne
 coupling under ultrasound sonication.
;
_journal_issue 3
_journal_name_full 'Chemical science'
_journal_page_first 1792
_journal_page_last 1800
_journal_paper_doi 10.1039/d5sc07784b
_journal_volume 17
_journal_year 2026
_chemical_formula_moiety 'C16 H8 F2'
_chemical_formula_sum 'C16 H8 F2'
_chemical_formula_weight 238.22
_space_group_crystal_system monoclinic
_space_group_IT_number 14
_space_group_name_Hall '-P 2yn'
_space_group_name_H-M_alt 'P 1 21/n 1'
_atom_sites_solution_hydrogens geom
_audit_creation_date 2025-10-07
_audit_creation_method
;
Olex2 1.5
(compiled 2025.07.13 svn.rb7424aed for OlexSys, GUI svn.r7314)
;
_audit_update_record
;
2025-10-07 deposited with the CCDC.	2025-11-18 downloaded from the CCDC.
;
_cell_angle_alpha 90
_cell_angle_beta 91.054(3)
_cell_angle_gamma 90
_cell_formula_units_Z 2
_cell_length_a 3.87290(10)
_cell_length_b 5.8479(2)
_cell_length_c 25.1558(7)
_cell_measurement_reflns_used 2302
_cell_measurement_temperature 252.99(10)
_cell_measurement_theta_max 71.5370
_cell_measurement_theta_min 3.5150
_cell_volume 569.64(3)
_computing_cell_refinement 'CrysAlisPro 1.171.43.129a (Rigaku OD, 2024)'
_computing_data_collection 'CrysAlisPro system (CCD 43.129a 64-bit (release 29-06-2024))'
_computing_data_reduction 'CrysAlisPro 1.171.43.129a (Rigaku OD, 2024)'
_computing_molecular_graphics 'Olex2 1.5 (Dolomanov et al., 2009)'
_computing_publication_material 'Olex2 1.5 (Dolomanov et al., 2009)'
_computing_structure_refinement 'SHELXL 2019/3 (Sheldrick, 2015)'
_computing_structure_solution 'SHELXT 2018/2 (Sheldrick, 2018)'
_diffrn_ambient_environment N~2~
_diffrn_ambient_temperature 252.99(10)
_diffrn_detector 'Hybrid Pixel Array Detector'
_diffrn_detector_area_resol_mean 10.0000
_diffrn_detector_type 'HyPix-Arc 150'
_diffrn_measured_fraction_theta_full 0.999
_diffrn_measured_fraction_theta_max 0.999
_diffrn_measurement_details
;
List of Runs (angles in degrees, time in seconds):

  # Type    Start    End  Width  t~exp~   \w     \q     \k     \f   Frames
#--------------------------------------------------------------------------
  1  \w   -102.00 -66.00   0.50    0.15    --  -60.77 -15.00 150.00   72
  2  \w    -98.00 -65.00   0.50    0.15    --  -60.77 -20.00   8.00   66
  3  \w   -116.00 -84.00   0.50    0.15    --  -75.45 -20.00   8.00   64
  4  \w   -121.00 -96.00   0.50    0.15    --  -73.82 -20.00   8.00   50
  5  \w    -84.00 -47.00   0.50    0.15    --  -60.77 -15.00 -90.00   74
  6  \w   -106.00 -50.00   0.50    0.15    --  -60.77 -15.00-120.00  112
  7  \w   -109.00 -84.00   0.50    0.15    --  -75.45 -15.00-120.00   50
  8  \w    -65.00 -39.00   0.50    0.15    --  -75.45 125.00 -90.00   52
  9  \w    -77.00 -35.00   0.50    0.15    --  -73.82 125.00-150.00   84
 10  \w    -97.00 -72.00   0.50    0.15    --  -75.45 125.00 -90.00   50
 11  \w    -71.00 -45.00   0.50    0.15    --  -60.77 125.00 -60.00   52
 12  \w     69.00  94.00   0.50    0.15    --   75.32  15.00 -60.00   50
 13  \w     59.00 118.00   0.50    0.15    --   75.32  15.00-120.00  118
 14  \w     62.00  99.00   0.50    0.15    --   75.32  15.00 150.00   74
 15  \w     91.00 120.00   0.50    0.15    --   75.32  20.00 175.00   58
 16  \w     67.00  93.00   0.50    0.15    --   60.40  20.00 175.00   52
 17  \w     26.00  68.00   0.50    0.15    --   60.40-125.00 -60.00   84
 18  \w     39.00  73.00   0.50    0.15    --   75.32-125.00 -30.00   68
 19  \w     32.00  97.00   0.50    0.15    --   74.97-125.00  30.00  130
 20  \w     33.00  97.00   0.50    0.15    --   75.32-125.00  60.00  128
;
_diffrn_measurement_device 'four-circle diffractometer'
_diffrn_measurement_device_type 'XtaLAB Synergy R, DW system, HyPix-Arc 150'
_diffrn_measurement_method '\w scans'
_diffrn_orient_matrix_type 'CrysAlisPro convention (1999,Acta A55,543-557)'
_diffrn_orient_matrix_UB_11 -0.0478774000
_diffrn_orient_matrix_UB_12 0.0025882000
_diffrn_orient_matrix_UB_13 0.0606731000
_diffrn_orient_matrix_UB_21 0.3807292000
_diffrn_orient_matrix_UB_22 -0.0696608000
_diffrn_orient_matrix_UB_23 0.0083250000
_diffrn_orient_matrix_UB_31 0.1048300000
_diffrn_orient_matrix_UB_32 0.2540290000
_diffrn_orient_matrix_UB_33 0.0016565000
_diffrn_radiation_monochromator mirror
_diffrn_radiation_probe x-ray
_diffrn_radiation_type 'Cu K\a'
_diffrn_radiation_wavelength 1.54184
_diffrn_reflns_av_R_equivalents 0.0160
_diffrn_reflns_av_unetI/netI 0.0178
_diffrn_reflns_Laue_measured_fraction_full 0.999
_diffrn_reflns_Laue_measured_fraction_max 0.999
_diffrn_reflns_limit_h_max 4
_diffrn_reflns_limit_h_min -4
_diffrn_reflns_limit_k_max 6
_diffrn_reflns_limit_k_min -4
_diffrn_reflns_limit_l_max 29
_diffrn_reflns_limit_l_min -29
_diffrn_reflns_number 3335
_diffrn_reflns_point_group_measured_fraction_full 0.999
_diffrn_reflns_point_group_measured_fraction_max 0.999
_diffrn_reflns_theta_full 66.574
_diffrn_reflns_theta_max 66.574
_diffrn_reflns_theta_min 3.515
_diffrn_source 'Rotating-anode X-ray tube'
_diffrn_source_type 'Rigaku (Cu) X-ray Source'
_exptl_absorpt_coefficient_mu 0.857
_exptl_absorpt_correction_T_max 1.00000
_exptl_absorpt_correction_T_min 0.82882
_exptl_absorpt_correction_type multi-scan
_exptl_absorpt_process_details
;
CrysAlisPro 1.171.43.129a (Rigaku Oxford Diffraction, 2024)
Empirical absorption correction using spherical harmonics,
implemented in SCALE3 ABSPACK scaling algorithm.
;
_exptl_crystal_colour colourless
_exptl_crystal_colour_primary colourless
_exptl_crystal_density_diffrn 1.389
_exptl_crystal_description block
_exptl_crystal_F_000 244
_refine_diff_density_max 0.134
_refine_diff_density_min -0.241
_refine_diff_density_rms 0.055
_refine_ls_extinction_method none
_refine_ls_goodness_of_fit_ref 1.094
_refine_ls_hydrogen_treatment constr
_refine_ls_matrix_type full
_refine_ls_number_parameters 82
_refine_ls_number_reflns 1011
_refine_ls_number_restraints 0
_refine_ls_restrained_S_all 1.094
_refine_ls_R_factor_all 0.0451
_refine_ls_R_factor_gt 0.0411
_refine_ls_shift/su_max 0.000
_refine_ls_shift/su_mean 0.000
_refine_ls_structure_factor_coef Fsqd
_refine_ls_weighting_details 'w=1/[\s^2^(Fo^2^)+(0.0600P)^2^+0.1052P] where P=(Fo^2^+2Fc^2^)/3'
_refine_ls_weighting_scheme calc
_refine_ls_wR_factor_gt 0.1103
_refine_ls_wR_factor_ref 0.1137
_reflns_Friedel_coverage 0.000
_reflns_number_gt 893
_reflns_number_total 1011
_reflns_threshold_expression 'I > 2\s(I)'
_cod_data_source_file d5sc07784b2.cif
_cod_data_source_block 2f
_cod_database_code 1576749
_shelx_shelxl_version_number 2019/3
_chemical_oxdiff_formula 'C H F'
_shelx_space_group_comment
;
The symmetry employed for this shelxl refinement is uniquely defined
by the following loop, which should always be used as a source of
symmetry information in preference to the above space-group names.
They are only intended as comments.
;
_reflns_odcompleteness_completeness 99.82
_reflns_odcompleteness_iscentric 1
_reflns_odcompleteness_theta 66.97
_olex2_refinement_description
;
1. Fixed Uiso
 At 1.2 times of:
  All C(H) groups
2.a Aromatic/amide H refined with riding coordinates:
 C004(H004), C006(H006), C007(H007), C009(H009)
;
_olex2_submission_special_instructions 'No special instructions were received'
_oxdiff_exptl_absorpt_empirical_details
;
Empirical correction (ABSPACK) includes:
- Absorption correction using spherical harmonics
- Frame scaling
;
_oxdiff_exptl_absorpt_empirical_full_max 1.460
_oxdiff_exptl_absorpt_empirical_full_min 0.709

loop_
_space_group_symop_operation_xyz
'x, y, z'
'-x+1/2, y+1/2, -z+1/2'
'-x, -y, -z'
'x-1/2, -y-1/2, z-1/2'

loop_
_atom_site_label
_atom_site_type_symbol
_atom_site_fract_x
_atom_site_fract_y
_atom_site_fract_z
_atom_site_U_iso_or_equiv
_atom_site_adp_type
_atom_site_occupancy
_atom_site_site_symmetry_order
_atom_site_calc_flag
_atom_site_refinement_flags_posn
_atom_site_refinement_flags_adp
_atom_site_refinement_flags_occupancy
_atom_site_disorder_assembly
_atom_site_disorder_group
F001 F 0.3611(3) 0.1949(2) 0.29269(4) 0.0760(4) Uani 1 1 d . . . . .
C002 C 0.7245(3) 0.6389(2) 0.40674(5) 0.0383(4) Uani 1 1 d . . . . .
C003 C 0.9449(3) 0.9246(2) 0.48078(5) 0.0422(4) Uani 1 1 d . . . . .
C004 C 0.5776(3) 0.4306(2) 0.42106(5) 0.0431(4) Uani 1 1 d . . . . .
H004 H 0.562674 0.391870 0.456801 0.052 Uiso 1 1 calc R U . . .
C005 C 0.8473(3) 0.7933(2) 0.44682(5) 0.0426(4) Uani 1 1 d . . . . .
C006 C 0.7500(4) 0.6928(3) 0.35295(5) 0.0463(4) Uani 1 1 d . . . . .
H006 H 0.850529 0.830340 0.342974 0.056 Uiso 1 1 calc R U . . .
C007 C 0.4542(4) 0.2815(3) 0.38275(6) 0.0474(4) Uani 1 1 d . . . . .
H007 H 0.354039 0.143108 0.392204 0.057 Uiso 1 1 calc R U . . .
C008 C 0.4826(4) 0.3419(3) 0.33056(6) 0.0490(4) Uani 1 1 d . . . . .
C009 C 0.6277(4) 0.5446(3) 0.31447(6) 0.0525(4) Uani 1 1 d . . . . .
H009 H 0.642916 0.580481 0.278572 0.063 Uiso 1 1 calc R U . . .

loop_
_atom_site_aniso_label
_atom_site_aniso_U_11
_atom_site_aniso_U_22
_atom_site_aniso_U_33
_atom_site_aniso_U_23
_atom_site_aniso_U_13
_atom_site_aniso_U_12
F001 0.0838(7) 0.0783(8) 0.0652(6) -0.0336(5) -0.0165(5) -0.0038(6)
C002 0.0351(7) 0.0388(7) 0.0411(7) -0.0044(6) -0.0021(5) 0.0049(5)
C003 0.0420(7) 0.0418(8) 0.0428(7) -0.0020(6) -0.0019(6) -0.0012(6)
C004 0.0463(8) 0.0429(8) 0.0401(7) -0.0025(6) 0.0016(6) 0.0022(6)
C005 0.0404(7) 0.0427(8) 0.0446(7) -0.0012(6) -0.0009(6) 0.0018(6)
C006 0.0474(8) 0.0452(8) 0.0462(8) 0.0021(6) 0.0002(6) 0.0006(6)
C007 0.0462(8) 0.0399(8) 0.0561(9) -0.0071(6) 0.0015(6) -0.0005(6)
C008 0.0451(8) 0.0537(9) 0.0477(8) -0.0179(7) -0.0082(6) 0.0053(7)
C009 0.0568(9) 0.0636(10) 0.0370(7) -0.0018(7) -0.0027(6) 0.0070(8)

loop_
_atom_type_symbol
_atom_type_description
_atom_type_scat_dispersion_real
_atom_type_scat_dispersion_imag
_atom_type_scat_source
C C 0.0181 0.0091 'International Tables Vol C Tables 4.2.6.8 and 6.1.1.4'
H H 0.0000 0.0000 'International Tables Vol C Tables 4.2.6.8 and 6.1.1.4'
F F 0.0727 0.0534 'International Tables Vol C Tables 4.2.6.8 and 6.1.1.4'

loop_
_geom_angle_atom_site_label_1
_geom_angle_atom_site_label_2
_geom_angle_atom_site_label_3
_geom_angle
_geom_angle_site_symmetry_1
_geom_angle_site_symmetry_3
_geom_angle_publ_flag
C004 C002 C005 120.15(12) . . ?
C004 C002 C006 118.99(12) . . ?
C006 C002 C005 120.86(13) . . ?
C005 C003 C003 179.6(2) . 3_776 ?
C002 C004 H004 119.7 . . ?
C007 C004 C002 120.65(13) . . ?
C007 C004 H004 119.7 . . ?
C003 C005 C002 178.84(14) . . ?
C002 C006 H006 119.7 . . ?
C009 C006 C002 120.67(14) . . ?
C009 C006 H006 119.7 . . ?
C004 C007 H007 120.8 . . ?
C008 C007 C004 118.36(14) . . ?
C008 C007 H007 120.8 . . ?
F001 C008 C007 118.44(15) . . ?
F001 C008 C009 118.44(13) . . ?
C007 C008 C009 123.12(13) . . ?
C006 C009 H009 120.9 . . ?
C008 C009 C006 118.20(13) . . ?
C008 C009 H009 120.9 . . ?

loop_
_geom_bond_atom_site_label_1
_geom_bond_atom_site_label_2
_geom_bond_distance
_geom_bond_site_symmetry_2
_geom_bond_publ_flag
F001 C008 1.3610(16) . ?
C002 C004 1.394(2) . ?
C002 C005 1.4288(18) . ?
C002 C006 1.3948(19) . ?
C003 C003 1.371(3) 3_776 ?
C003 C005 1.2040(19) . ?
C004 H004 0.9300 . ?
C004 C007 1.3786(19) . ?
C006 H006 0.9300 . ?
C006 C009 1.377(2) . ?
C007 H007 0.9300 . ?
C007 C008 1.366(2) . ?
C008 C009 1.376(2) . ?
C009 H009 0.9300 . ?

loop_
_geom_torsion_atom_site_label_1
_geom_torsion_atom_site_label_2
_geom_torsion_atom_site_label_3
_geom_torsion_atom_site_label_4
_geom_torsion
_geom_torsion_site_symmetry_1
_geom_torsion_site_symmetry_2
_geom_torsion_site_symmetry_3
_geom_torsion_site_symmetry_4
_geom_torsion_publ_flag
F001 C008 C009 C006 179.94(12) . . . . ?
C002 C004 C007 C008 0.6(2) . . . . ?
C002 C006 C009 C008 -0.4(2) . . . . ?
C004 C002 C006 C009 0.9(2) . . . . ?
C004 C007 C008 F001 179.96(12) . . . . ?
C004 C007 C008 C009 -0.1(2) . . . . ?
C005 C002 C004 C007 179.17(12) . . . . ?
C005 C002 C006 C009 -179.27(12) . . . . ?
C006 C002 C004 C007 -1.0(2) . . . . ?
C007 C008 C009 C006 0.0(2) . . . . ?
